data_2108412
loop_
_publ_author_name
'K\"ohler, Christian'
'L\"ubben, Jens'
'Krause, Lennard'
'Hoffmann, Christina'
'Herbst-Irmer, Regine'
'Stalke, Dietmar'

_publ_section_title
;
 Comparison of different strategies for modelling hydrogen atoms in charge
 density analyses
;
_journal_issue 3
_journal_name_full 'Acta Crystallographica Section B'
_journal_page_first
;
;
_journal_paper_doi 10.1107/S2052520619004517
_journal_volume 75
_journal_year 2019
_chemical_formula_moiety 'C38 H28 P2 S2, 2(C7H8)'
_chemical_formula_sum 'C52 H44 P2 S2'
_chemical_formula_weight 794.93
_space_group_crystal_system monoclinic
_space_group_IT_number 14
_space_group_name_Hall '-P 2yn'
_space_group_name_H-M_alt 'P 1 21/n 1'
_symmetry_space_group_name_Hall '-P 2yn'
_symmetry_space_group_name_H-M 'P 1 21/n 1'
_audit_conform_dict_location ftp://ftp.iucr.org/pub/cif_core.dic
_audit_conform_dict_name cif_core.dic
_audit_conform_dict_version 2.3
_audit_creation_date '07-May-19 T14:19:23-00:00'
_audit_creation_method 'XD routine XDCIF'
_cell_angle_alpha 90
_cell_angle_beta 103.813
_cell_angle_gamma 90
_cell_formula_units_Z 2
_cell_length_a 10.7687
_cell_length_b 14.7934
_cell_length_c 13.4133
_cell_measurement_reflns_used 9597
_cell_measurement_temperature 100(2)
_cell_measurement_theta_max 30.4435
_cell_measurement_theta_min 2.188
_cell_volume 2075.019
_computing_molecular_graphics 'Volkov et al, (2006)'
_computing_publication_material 'Volkov et al, (2006)'
_computing_structure_refinement 'Volkov et al, (2006)'
_diffrn_ambient_temperature 100(2)
_diffrn_measured_fraction_theta_full 1.000
_diffrn_measured_fraction_theta_max 0.994
_diffrn_measurement_device_type 'Bruker Smart APEX II Ultra'
_diffrn_radiation_type MoK\a
_diffrn_radiation_wavelength 0.71073
_diffrn_reflns_av_R_equivalents 0.0324
_diffrn_reflns_av_unetI/netI 0.0186
_diffrn_reflns_limit_h_max 24
_diffrn_reflns_limit_h_min -24
_diffrn_reflns_limit_k_max 33
_diffrn_reflns_limit_k_min -27
_diffrn_reflns_limit_l_max 29
_diffrn_reflns_limit_l_min -29
_diffrn_reflns_number 194731
_diffrn_reflns_theta_full 25.242
_diffrn_reflns_theta_max 52.918
_diffrn_reflns_theta_min 2.083
_diffrn_source 'BRUKER Rotating Anode'
_exptl_absorpt_coefficient_mu 0.242
_exptl_absorpt_correction_T_max 0.7504
_exptl_absorpt_correction_T_min 0.7080
_exptl_absorpt_correction_type multi-scan
_exptl_absorpt_process_details SADABS-2016/2
_exptl_crystal_colour yellow
_exptl_crystal_density_diffrn 1.272
_exptl_crystal_description block
_exptl_crystal_F_000 836
_exptl_crystal_size_max 0.25
_exptl_crystal_size_mid 0.2
_exptl_crystal_size_min 0.2
_refine_diff_density_max 0.242
_refine_diff_density_min -0.195
_refine_diff_density_rms 0.034
_refine_ls_extinction_method none
_refine_ls_goodness_of_fit_ref 1.321
_refine_ls_matrix_type full
_refine_ls_number_parameters 682
_refine_ls_number_reflns 22130
_refine_ls_number_restraints 0
_refine_ls_R_factor_all 0.026
_refine_ls_R_factor_gt 0.026
_refine_ls_shift/su_max 0.03353
_refine_ls_structure_factor_coef Fsqd
_refine_ls_weighting_details
;
        calc w2 = 1/[s^2^(Fo^2^)]
;
_refine_ls_weighting_scheme calc
_refine_ls_wR_factor_ref 0.019
_reflns_number_gt 17007
_reflns_number_total 24426
_reflns_threshold_expression 'I > 2\s(I)'
_cod_data_source_file bm5108sup1.cif
_cod_data_source_block SPAnPS_APD
_cod_original_cell_volume 2075.0181745753
_cod_database_code 2108412

loop_
_space_group_symop_id
_space_group_symop_operation_xyz
1 +X,+Y,+Z
2 1/2-X,1/2+Y,1/2-Z
3 -X,-Y,-Z
4 1/2+X,1/2-Y,1/2+Z

loop_
_atom_local_axes_atom_label
_atom_local_axes_atom0
_atom_local_axes_ax1
_atom_local_axes_atom1
_atom_local_axes_atom2
_atom_local_axes_ax2
S(1) P(1) Z S(1) C(2) Y
P(1) S(1) Z P(1) C(14) Y
C(1) C(2) X C(1) C(3) Y
C(2) P(1) Z C(2) C(3) X
C(3) C(2) X C(3) C(4) Y
C(4) C(3) X C(4) C(5) Y
C(5) C(4) X C(5) C(6) Y
C(6) C(5) X C(6) C(7) Y
C(7) C(6) X C(7) C(5) Y
C(8) P(1) Z C(8) C(13) Y
C(9) C(8) X C(9) C(10) Y
C(10) DUM0 Z C(10) C(11) X
C(11) DUM1 Z C(11) C(12) X
C(12) DUM2 Z C(12) C(13) X
C(13) C(8) X C(13) C(12) Y
C(14) P(1) Z C(14) C(19) Y
C(15) C(14) X C(15) C(16) Y
C(16) DUM3 Z C(16) C(17) X
C(17) DUM4 Z C(17) C(18) X
C(18) DUM5 Z C(18) C(19) X
C(19) C(14) X C(19) C(18) Y
C(20) C(21) Z C(20) H(20C) X
C(21) C(20) X C(21) C(26) Y
C(22) C(21) X C(22) C(23) Y
C(23) DUM6 Z C(23) C(24) X
C(24) DUM7 Z C(24) C(25) X
C(25) DUM8 Z C(25) C(26) X
C(26) C(21) X C(26) C(25) Y
H(4) C(4) Z H(4) C(3) Y
H(5) C(5) Z H(5) C(4) Y
H(6) C(6) Z H(6) C(5) Y
H(7) C(7) Z H(7) C(6) Y
H(9) C(9) Z H(9) C(8) Y
H(10) C(10) Z H(10) C(9) Y
H(11) C(11) Z H(11) C(10) Y
H(12) C(12) Z H(12) C(11) Y
H(13) C(13) Z H(13) C(8) Y
H(15) C(15) Z H(15) C(14) Y
H(16) C(16) Z H(16) C(15) Y
H(17) C(17) Z H(17) C(16) Y
H(18) C(18) Z H(18) C(17) Y
H(19) C(19) Z H(19) C(14) Y
H(20A) C(20) Z H(20A) H(20B) Y
H(20B) C(20) Z H(20B) H(20A) Y
H(20C) C(20) Z H(20C) H(20A) Y
H(22) C(22) Z H(22) C(21) Y
H(23) C(23) Z H(23) C(22) Y
H(24) C(24) Z H(24) C(23) Y
H(25) C(25) Z H(25) C(24) Y
H(26) C(26) Z H(26) C(21) Y

loop_
_atom_rho_multipole_atom_label
_atom_rho_multipole_coeff_Pv
_atom_rho_multipole_coeff_P00
_atom_rho_multipole_coeff_P11
_atom_rho_multipole_coeff_P1-1
_atom_rho_multipole_coeff_P10
_atom_rho_multipole_coeff_P20
_atom_rho_multipole_coeff_P21
_atom_rho_multipole_coeff_P2-1
_atom_rho_multipole_coeff_P22
_atom_rho_multipole_coeff_P2-2
_atom_rho_multipole_coeff_P30
_atom_rho_multipole_coeff_P31
_atom_rho_multipole_coeff_P3-1
_atom_rho_multipole_coeff_P32
_atom_rho_multipole_coeff_P3-2
_atom_rho_multipole_coeff_P33
_atom_rho_multipole_coeff_P3-3
_atom_rho_multipole_coeff_P40
_atom_rho_multipole_coeff_P41
_atom_rho_multipole_coeff_P4-1
_atom_rho_multipole_coeff_P42
_atom_rho_multipole_coeff_P4-2
_atom_rho_multipole_coeff_P43
_atom_rho_multipole_coeff_P4-3
_atom_rho_multipole_coeff_P44
_atom_rho_multipole_coeff_P4-4
_atom_rho_multipole_kappa
_atom_rho_multipole_kappa_prime0
_atom_rho_multipole_kappa_prime1
_atom_rho_multipole_kappa_prime2
_atom_rho_multipole_kappa_prime3
_atom_rho_multipole_kappa_prime4
S(1) 6.11(2) 0 0 0 -0.117(11) -0.161(9) 0 0 0 0 0.018(8) 0 0 0 0 0 0 0.010(9) 0 0 0 0 0 0 0 0 0.9604(9) 0.957017 0.957017 0.957017 0.957017 0.957017
P(1) 5.92(5) 0 0 0 0.147(14) 0.243(13) 0 0 0 0 0.635(15) 0 0 0 0 -0.122(6) -0.455(11) 0.063(11) 0 0 0 0 0.074(8) 0.262(10) 0 0 0.9027(17) 0.764534 0.764534 0.764534 0.764534 0.764534
C(1) 3.913(18) 0 0.033(7) 0.028(7) 0 -0.149(7) 0 0 0.015(7) 0.019(7) 0 -0.004(6) -0.008(6) 0 0 0.192(8) -0.032(7) -0.025(8) 0 0 -0.016(8) 0.014(8) 0 0 0.015(9) 0.022(9) 1.0017(11) 1.019184 1.019184 1.019184 1.019184 1.019184
C(2) 3.90(3) 0 0 0 -0.073(8) 0.028(7) 0 0 0.152(7) 0 0.215(8) 0 0 -0.138(8) 0 0 0 0.021(10) 0 0 0.008(9) 0 0 0 0.012(8) 0 1.0063(17) 0.967137 0.967137 0.967137 0.967137 0.967137
C(3) 4.020(19) 0 -0.034(8) -0.020(8) 0 -0.189(7) 0 0 0.013(7) 0.015(7) 0 0.026(6) -0.002(7) 0 0 0.243(8) 0.014(7) 0.009(8) 0 0 0.010(8) 0.020(8) 0 0 -0.058(9) -0.003(9) 1.0017(11) 1.019184 1.019184 1.019184 1.019184 1.019184
C(4) 4.11(2) 0 -0.009(9) 0.016(10) 0 -0.215(8) 0 0 -0.034(9) -0.025(9) 0 0.014(7) 0.030(7) 0 0 0.235(9) -0.008(8) 0.012(9) 0 0 -0.021(9) 0.001(9) 0 0 -0.019(10) -0.019(10) 0.9886(11) 0.978078 0.978078 0.978078 0.978078 0.978078
C(5) 3.96(2) 0 0.006(16) 0.005(14) 0 -0.216(9) 0 0 0.019(10) -0.010(10) 0 0.053(10) 0.013(9) 0 0 0.258(12) 0.024(11) 0.018(9) 0 0 0.001(9) -0.030(9) 0 0 -0.019(11) -0.027(11) 0.9993(11) 0.977998 0.977998 0.977998 0.977998 0.977998
C(6) 3.98(2) 0 0.007(17) 0.063(14) 0 -0.205(9) 0 0 0.002(10) 0.011(10) 0 0.011(10) 0.033(8) 0 0 0.266(12) 0.011(11) 0.029(9) 0 0 0.026(10) -0.009(9) 0 0 0.007(11) -0.004(11) 0.9993(11) 0.977998 0.977998 0.977998 0.977998 0.977998
C(7) 4.16(2) 0 -0.010(11) 0.018(8) 0 -0.196(8) 0 0 0.008(9) -0.024(9) 0 0.040(8) -0.001(6) 0 0 0.265(9) 0.010(8) 0.031(8) 0 0 0.008(8) 0.040(8) 0 0 -0.028(10) -0.006(9) 0.9886(11) 0.978078 0.978078 0.978078 0.978078 0.978078
C(8) 3.70(2) 0 0 0 -0.026(6) 0.019(6) 0 0 -0.128(5) 0 0.149(6) 0 0 0.101(5) 0 0 0 0.036(7) 0 0 0.028(6) 0 0 0 0.006(5) 0 1.0096(15) 1.012353 1.012353 1.012353 1.012353 1.012353
C(9) 4.144(12) 0 0.054(5) 0.029(4) 0 -0.206(3) 0 0 0.046(4) 0.016(4) 0 -0.005(4) 0.002(3) 0 0 0.285(4) 0.003(4) 0.006(4) 0 0 -0.008(4) 0.002(4) 0 0 0.027(4) 0.005(4) 0.9867(7) 0.964276 0.964276 0.964276 0.964276 0.964276
C(10) 4.002(6) 0 0 0 0.020(4) 0.079(3) 0 0 0.178(2) 0 -0.203(3) 0 0 0.149(3) 0 0 0 -0.021(3) 0 0 0.002(3) 0 0 0 -0.005(3) 0 0.9930(7) 0.979497 0.979497 0.979497 0.979497 0.979497
C(11) 4.002(6) 0 0 0 0.020(4) 0.079(3) 0 0 0.178(2) 0 -0.203(3) 0 0 0.149(3) 0 0 0 -0.021(3) 0 0 0.002(3) 0 0 0 -0.005(3) 0 0.9930(7) 0.979497 0.979497 0.979497 0.979497 0.979497
C(12) 4.002(6) 0 0 0 0.020(4) 0.079(3) 0 0 0.178(2) 0 -0.203(3) 0 0 0.149(3) 0 0 0 -0.021(3) 0 0 0.002(3) 0 0 0 -0.005(3) 0 0.9930(7) 0.979497 0.979497 0.979497 0.979497 0.979497
C(13) 4.144(12) 0 0.054(5) 0.029(4) 0 -0.206(3) 0 0 0.046(4) 0.016(4) 0 -0.005(4) 0.002(3) 0 0 0.285(4) 0.003(4) 0.006(4) 0 0 -0.008(4) 0.002(4) 0 0 0.027(4) 0.005(4) 0.9867(7) 0.964276 0.964276 0.964276 0.964276 0.964276
C(14) 3.70(2) 0 0 0 -0.026(6) 0.019(6) 0 0 -0.128(5) 0 0.149(6) 0 0 0.101(5) 0 0 0 0.036(7) 0 0 0.028(6) 0 0 0 0.006(5) 0 1.0096(15) 1.012353 1.012353 1.012353 1.012353 1.012353
C(15) 4.144(12) 0 0.054(5) 0.029(4) 0 -0.206(3) 0 0 0.046(4) 0.016(4) 0 -0.005(4) 0.002(3) 0 0 0.285(4) 0.003(4) 0.006(4) 0 0 -0.008(4) 0.002(4) 0 0 0.027(4) 0.005(4) 0.9867(7) 0.964276 0.964276 0.964276 0.964276 0.964276
C(16) 4.002(6) 0 0 0 0.020(4) 0.079(3) 0 0 0.178(2) 0 -0.203(3) 0 0 0.149(3) 0 0 0 -0.021(3) 0 0 0.002(3) 0 0 0 -0.005(3) 0 0.9930(7) 0.979497 0.979497 0.979497 0.979497 0.979497
C(17) 4.002(6) 0 0 0 0.020(4) 0.079(3) 0 0 0.178(2) 0 -0.203(3) 0 0 0.149(3) 0 0 0 -0.021(3) 0 0 0.002(3) 0 0 0 -0.005(3) 0 0.9930(7) 0.979497 0.979497 0.979497 0.979497 0.979497
C(18) 4.002(6) 0 0 0 0.020(4) 0.079(3) 0 0 0.178(2) 0 -0.203(3) 0 0 0.149(3) 0 0 0 -0.021(3) 0 0 0.002(3) 0 0 0 -0.005(3) 0 0.9930(7) 0.979497 0.979497 0.979497 0.979497 0.979497
C(19) 4.144(12) 0 0.054(5) 0.029(4) 0 -0.206(3) 0 0 0.046(4) 0.016(4) 0 -0.005(4) 0.002(3) 0 0 0.285(4) 0.003(4) 0.006(4) 0 0 -0.008(4) 0.002(4) 0 0 0.027(4) 0.005(4) 0.9867(7) 0.964276 0.964276 0.964276 0.964276 0.964276
C(20) 4.84(9) 0 0 0 -0.10(3) 0.00(2) 0 0 0 0 0.52(3) 0 0 0 0 -0.073(18) 0 0.058(15) 0 0 0 0 -0.029(16) 0 0 0 0.862(3) 0.828488 0.828488 0.828488 0.828488 0.828488
C(21) 3.87(9) 0 -0.10(3) 0.013(8) 0 -0.187(15) 0 0 -0.005(19) 0.025(6) 0 -0.044(12) -0.019(7) 0 0 0.25(2) -0.041(9) -0.008(11) 0 0 -0.023(13) -0.014(9) 0 0 -0.096(19) -0.056(9) 0.962(4) 0.957117 0.957117 0.957117 0.957117 0.957117
C(22) 4.10(3) 0 0.03(2) 0.019(11) 0 -0.253(8) 0 0 -0.007(12) -0.086(9) 0 0.004(8) -0.005(7) 0 0 0.252(11) -0.012(10) 0.056(8) 0 0 -0.021(8) 0.018(8) 0 0 0.035(10) 0.014(9) 0.9732(14) 0.983559 0.983559 0.983559 0.983559 0.983559
C(23) 4.092(8) 0 0 0 -0.016(7) 0.104(5) 0 0 0.162(6) 0 -0.259(5) 0 0 0.151(6) 0 0 0 0.055(6) 0 0 0.017(6) 0 0 0 0.012(6) 0 0.9692(12) 0.945851 0.945851 0.945851 0.945851 0.945851
C(24) 4.092(8) 0 0 0 -0.016(7) 0.104(5) 0 0 0.162(6) 0 -0.259(5) 0 0 0.151(6) 0 0 0 0.055(6) 0 0 0.017(6) 0 0 0 0.012(6) 0 0.9692(12) 0.945851 0.945851 0.945851 0.945851 0.945851
C(25) 4.092(8) 0 0 0 -0.016(7) 0.104(5) 0 0 0.162(6) 0 -0.259(5) 0 0 0.151(6) 0 0 0 0.055(6) 0 0 0.017(6) 0 0 0 0.012(6) 0 0.9692(12) 0.945851 0.945851 0.945851 0.945851 0.945851
C(26) 4.10(3) 0 0.03(2) 0.019(11) 0 -0.253(8) 0 0 -0.007(12) -0.086(9) 0 0.004(8) -0.005(7) 0 0 0.252(11) -0.012(10) 0.056(8) 0 0 -0.021(8) 0.018(8) 0 0 0.035(10) 0.014(9) 0.9732(14) 0.983559 0.983559 0.983559 0.983559 0.983559
H(4) 0.932(4) 0 0 0 0.135(2) 0.052(2) 0 0 0 0 0.0127 0 0 0 0 0 0 -0.002 0 0 0 0 0 0 0 0 1.13642 1.18 1.18 1.18 1.18 1.18
H(5) 0.932(4) 0 0 0 0.135(2) 0.052(2) 0 0 0 0 0.0127 0 0 0 0 0 0 -0.002 0 0 0 0 0 0 0 0 1.13642 1.18 1.18 1.18 1.18 1.18
H(6) 0.932(4) 0 0 0 0.135(2) 0.052(2) 0 0 0 0 0.0127 0 0 0 0 0 0 -0.002 0 0 0 0 0 0 0 0 1.13642 1.18 1.18 1.18 1.18 1.18
H(7) 0.932(4) 0 0 0 0.135(2) 0.052(2) 0 0 0 0 0.0127 0 0 0 0 0 0 -0.002 0 0 0 0 0 0 0 0 1.13642 1.18 1.18 1.18 1.18 1.18
H(9) 0.932(4) 0 0 0 0.135(2) 0.052(2) 0 0 0 0 0.0127 0 0 0 0 0 0 -0.002 0 0 0 0 0 0 0 0 1.13642 1.18 1.18 1.18 1.18 1.18
H(10) 0.932(4) 0 0 0 0.135(2) 0.052(2) 0 0 0 0 0.0127 0 0 0 0 0 0 -0.002 0 0 0 0 0 0 0 0 1.13642 1.18 1.18 1.18 1.18 1.18
H(11) 0.932(4) 0 0 0 0.135(2) 0.052(2) 0 0 0 0 0.0127 0 0 0 0 0 0 -0.002 0 0 0 0 0 0 0 0 1.13642 1.18 1.18 1.18 1.18 1.18
H(12) 0.932(4) 0 0 0 0.135(2) 0.052(2) 0 0 0 0 0.0127 0 0 0 0 0 0 -0.002 0 0 0 0 0 0 0 0 1.13642 1.18 1.18 1.18 1.18 1.18
H(13) 0.932(4) 0 0 0 0.135(2) 0.052(2) 0 0 0 0 0.0127 0 0 0 0 0 0 -0.002 0 0 0 0 0 0 0 0 1.13642 1.18 1.18 1.18 1.18 1.18
H(15) 0.932(4) 0 0 0 0.135(2) 0.052(2) 0 0 0 0 0.0127 0 0 0 0 0 0 -0.002 0 0 0 0 0 0 0 0 1.13642 1.18 1.18 1.18 1.18 1.18
H(16) 0.932(4) 0 0 0 0.135(2) 0.052(2) 0 0 0 0 0.0127 0 0 0 0 0 0 -0.002 0 0 0 0 0 0 0 0 1.13642 1.18 1.18 1.18 1.18 1.18
H(17) 0.932(4) 0 0 0 0.135(2) 0.052(2) 0 0 0 0 0.0127 0 0 0 0 0 0 -0.002 0 0 0 0 0 0 0 0 1.13642 1.18 1.18 1.18 1.18 1.18
H(18) 0.932(4) 0 0 0 0.135(2) 0.052(2) 0 0 0 0 0.0127 0 0 0 0 0 0 -0.002 0 0 0 0 0 0 0 0 1.13642 1.18 1.18 1.18 1.18 1.18
H(19) 0.932(4) 0 0 0 0.135(2) 0.052(2) 0 0 0 0 0.0127 0 0 0 0 0 0 -0.002 0 0 0 0 0 0 0 0 1.13642 1.18 1.18 1.18 1.18 1.18
H(20A) 0.69(2) 0 0 0 0.141(5) 0.042(6) 0 0 0 0 0.0196 0 0 0 0 0 0 0.0059 0 0 0 0 0 0 0 0 1.122183 1.18 1.18 1.18 1.18 1.18
H(20B) 0.69(2) 0 0 0 0.141(5) 0.042(6) 0 0 0 0 0.0196 0 0 0 0 0 0 0.0059 0 0 0 0 0 0 0 0 1.122183 1.18 1.18 1.18 1.18 1.18
H(20C) 0.69(2) 0 0 0 0.141(5) 0.042(6) 0 0 0 0 0.0196 0 0 0 0 0 0 0.0059 0 0 0 0 0 0 0 0 1.122183 1.18 1.18 1.18 1.18 1.18
H(22) 0.932(4) 0 0 0 0.135(2) 0.052(2) 0 0 0 0 0.0127 0 0 0 0 0 0 -0.002 0 0 0 0 0 0 0 0 1.13642 1.18 1.18 1.18 1.18 1.18
H(23) 0.932(4) 0 0 0 0.135(2) 0.052(2) 0 0 0 0 0.0127 0 0 0 0 0 0 -0.002 0 0 0 0 0 0 0 0 1.13642 1.18 1.18 1.18 1.18 1.18
H(24) 0.932(4) 0 0 0 0.135(2) 0.052(2) 0 0 0 0 0.0127 0 0 0 0 0 0 -0.002 0 0 0 0 0 0 0 0 1.13642 1.18 1.18 1.18 1.18 1.18
H(25) 0.932(4) 0 0 0 0.135(2) 0.052(2) 0 0 0 0 0.0127 0 0 0 0 0 0 -0.002 0 0 0 0 0 0 0 0 1.13642 1.18 1.18 1.18 1.18 1.18
H(26) 0.932(4) 0 0 0 0.135(2) 0.052(2) 0 0 0 0 0.0127 0 0 0 0 0 0 -0.002 0 0 0 0 0 0 0 0 1.13642 1.18 1.18 1.18 1.18 1.18

loop_
_atom_site_aniso_label
_atom_site_aniso_U_11
_atom_site_aniso_U_22
_atom_site_aniso_U_33
_atom_site_aniso_U_23
_atom_site_aniso_U_13
_atom_site_aniso_U_12
S(1) 0.02491(7) 0.02909(8) 0.03399(8) 0.00050(5) 0.01446(5) -0.00786(5)
P(1) 0.01549(6) 0.01513(6) 0.01525(6) -0.00091(3) 0.00434(3) -0.00150(4)
C(1) 0.01537(7) 0.01231(7) 0.01459(7) -0.00159(5) -0.00043(4) 0.00145(5)
C(2) 0.01544(7) 0.01245(6) 0.01408(7) -0.00132(5) 0.00086(4) 0.00084(5)
C(3) 0.01653(7) 0.01181(7) 0.01412(7) -0.00100(5) 0.00022(5) 0.00096(5)
C(4) 0.02260(8) 0.01312(7) 0.01584(8) 0.00039(6) 0.00032(6) 0.00120(6)
C(5) 0.02517(9) 0.01416(8) 0.01908(9) 0.00101(6) -0.00182(7) 0.00344(7)
C(6) 0.02234(9) 0.01653(8) 0.02081(9) -0.00123(7) -0.00249(7) 0.00621(7)
C(7) 0.01801(8) 0.01646(7) 0.01832(8) -0.00244(6) -0.00080(6) 0.00471(6)
C(8) 0.01961(7) 0.01456(7) 0.01287(6) 0.00015(4) 0.00215(5) -0.00073(4)
C(9) 0.03300(10) 0.02398(9) 0.01359(7) 0.00217(5) 0.00408(6) -0.00268(6)
C(10) 0.04192(13) 0.02954(10) 0.01517(8) 0.00271(6) -0.00409(7) -0.00109(8)
C(11) 0.03092(10) 0.02409(9) 0.02403(9) -0.00227(7) -0.00979(7) 0.00249(7)
C(12) 0.01906(8) 0.02134(8) 0.02687(9) -0.00453(6) -0.00292(6) 0.00136(6)
C(13) 0.01696(7) 0.01867(7) 0.01731(7) -0.00188(5) 0.00148(5) -0.00015(5)
C(14) 0.01794(7) 0.01504(7) 0.01546(7) -0.00177(5) 0.00440(5) 0.00189(5)
C(15) 0.03600(11) 0.02214(9) 0.02600(9) 0.00172(6) 0.01704(8) 0.01041(7)
C(16) 0.05887(16) 0.02223(9) 0.02997(10) 0.00137(7) 0.02087(10) 0.01770(10)
C(17) 0.04949(13) 0.01520(8) 0.02409(9) -0.00151(6) 0.00357(8) 0.00783(8)
C(18) 0.02727(9) 0.01403(7) 0.02543(8) 0.00110(6) -0.00141(6) -0.00035(6)
C(19) 0.01866(7) 0.01429(7) 0.02195(8) -0.00045(5) 0.00397(5) -0.00048(5)
C(20) 0.03205(16) 0.0585(2) 0.04012(15) -0.01376(13) 0.01342(13) -0.00726(14)
C(21) 0.02686(12) 0.03903(16) 0.02444(11) -0.00124(9) 0.01028(9) 0.00127(12)
C(22) 0.03311(14) 0.03931(16) 0.03412(12) -0.00338(10) 0.01205(10) 0.00472(12)
C(23) 0.04448(18) 0.04873(17) 0.04501(16) -0.01205(13) 0.02008(14) -0.00950(13)
C(24) 0.03325(14) 0.0796(3) 0.04311(17) -0.01350(17) 0.00893(12) -0.01421(17)
C(25) 0.03187(14) 0.0759(3) 0.04348(17) 0.00592(16) 0.00004(12) 0.00739(16)
C(26) 0.03636(15) 0.04434(17) 0.03723(14) 0.00806(12) 0.00804(12) 0.00627(14)
H(4) 0.047553 0.031008 0.02606 0.00304 0.011514 0.002216
H(5) 0.059722 0.028273 0.02678 0.007449 -0.004026 0.009185
H(6) 0.036577 0.034332 0.035881 -0.001601 -0.009341 0.020094
H(7) 0.016956 0.037833 0.030511 -0.004834 0.002859 0.004916
H(9) 0.045412 0.040024 0.031529 0.000514 0.013231 -0.006957
H(10) 0.056558 0.03806 0.024816 0.001691 0.003508 -0.002466
H(11) 0.040722 0.044377 0.032723 -0.004687 -0.005556 0.002904
H(12) 0.029638 0.048617 0.036222 -0.006291 0.003347 -0.001356
H(13) 0.032547 0.037453 0.026376 0.001033 0.005207 -0.000969
H(15) 0.040667 0.041166 0.039557 -0.007886 0.017322 -0.001339
H(16) 0.050866 0.040671 0.042469 -0.015193 0.01009 0.012173
H(17) 0.069063 0.022767 0.041894 -0.00643 0.004429 0.006401
H(18) 0.058594 0.024943 0.038407 0.000618 0.011625 -0.00745
H(19) 0.037937 0.027007 0.036824 -0.001163 0.014274 0.000043
H(20A) 0.068674 0.060238 0.071414 -0.019874 0.02611 -0.016353
H(20B) 0.04028 0.09482 0.073471 -0.028259 0.026317 -0.015046
H(20C) 0.046226 0.092671 0.044105 -0.01032 0.002062 0.000276
H(22) 0.058208 0.058432 0.074879 -0.000386 0.010289 0.022401
H(23) 0.09462 0.05391 0.100075 -0.022404 0.039485 -0.019596
H(24) 0.050251 0.131668 0.083827 -0.033156 0.008042 -0.033148
H(25) 0.053134 0.123727 0.092501 0.015437 -0.012609 0.029067
H(26) 0.079264 0.049093 0.085681 0.014788 0.01817 0.013749

loop_
_atom_site_label
_atom_site_type_symbol
_atom_site_fract_x
_atom_site_fract_y
_atom_site_fract_z
_atom_site_U_iso_or_equiv
_atom_site_occupancy
_atom_site_symmetry_multiplicity
S(1) S 0.672698(13) 0.479341(8) 0.729764(9) 0.028 1 4
P(1) P 0.535281(10) 0.424666(7) 0.781066(8) 0.015 1 4
C(1) C 0.577691(15) 0.422225(12) 0.998271(15) 0.015 1 4
C(2) C 0.523275(15) 0.468623(10) 0.905820(14) 0.014 1 4
C(3) C 0.453329(16) 0.549310(12) 0.907965(15) 0.015 1 4
C(4) C 0.415957(19) 0.607089(13) 0.820058(16) 0.018 1 4
C(5) C 0.33988(6) 0.68071(4) 0.82091(6) 0.021 1 4
C(6) C 0.28994(6) 0.69892(4) 0.90778(7) 0.021 1 4
C(7) C 0.332065(18) 0.650061(13) 0.995707(17) 0.018 1 4
C(8) C 0.377274(18) 0.436449(10) 0.694948(12) 0.016 1 4
C(9) C 0.37004(4) 0.44560(2) 0.59022(3) 0.024 1 4
C(10) C 0.25124(5) 0.44271(3) 0.52020(3) 0.031 1 4
C(11) C 0.14082(5) 0.43024(3) 0.55452(3) 0.029 1 4
C(12) C 0.14766(4) 0.42150(2) 0.65894(3) 0.024 1 4
C(13) C 0.265571(17) 0.424713(12) 0.729363(13) 0.018 1 4
C(14) C 0.541334(16) 0.301819(12) 0.785472(12) 0.016 1 4
C(15) C 0.62298(2) 0.258128(15) 0.735115(16) 0.026 1 4
C(16) C 0.61947(5) 0.16433(3) 0.72626(3) 0.035 1 4
C(17) C 0.53491(4) 0.11448(3) 0.76746(3) 0.03 1 4
C(18) C 0.45311(4) 0.15808(3) 0.81781(3) 0.024 1 4
C(19) C 0.455994(17) 0.251554(12) 0.827116(14) 0.018 1 4
C(20) C 0.83372(12) 0.28726(6) 0.55660(6) 0.043 1 4
C(21) C 0.71591(13) 0.24165(8) 0.49723(7) 0.029 1 4
C(22) C 0.70960(10) 0.14787(9) 0.48911(6) 0.035 1 4
C(23) C 0.59844(8) 0.10478(7) 0.43669(5) 0.044 1 4
C(24) C 0.49209(9) 0.15552(6) 0.39094(5) 0.052 1 4
C(25) C 0.49731(8) 0.24843(9) 0.39809(5) 0.052 1 4
C(26) C 0.60791(12) 0.29188(8) 0.45062(6) 0.039 1 4
H(4) H 0.453562 0.593035 0.753711 0.034 1 4
H(5) H 0.317295 0.724565 0.754448 0.041 1 4
H(6) H 0.219538 0.751803 0.904071 0.039 1 4
H(7) H 0.294899 0.663752 1.062357 0.029 1 4
H(9) H 0.457156 0.454025 0.564367 0.038 1 4
H(10) H 0.246488 0.449621 0.439047 0.041 1 4
H(11) H 0.048906 0.425709 0.500163 0.042 1 4
H(12) H 0.061631 0.410805 0.685721 0.039 1 4
H(13) H 0.269242 0.417014 0.810253 0.032 1 4
H(15) H 0.687025 0.298617 0.702411 0.039 1 4
H(16) H 0.682007 0.129779 0.686464 0.045 1 4
H(17) H 0.532066 0.04172 0.758848 0.046 1 4
H(18) H 0.38624 0.119165 0.849145 0.041 1 4
H(19) H 0.3907 0.284559 0.865529 0.033 1 4
H(20A) H 0.816781 0.359675 0.560171 0.065 1 4
H(20B) H 0.915629 0.27397 0.524264 0.067 1 4
H(20C) H 0.85953 0.260459 0.634491 0.062 1 4
H(22) H 0.791921 0.107955 0.526184 0.065 1 4
H(23) H 0.594948 0.031669 0.436318 0.08 1 4
H(24) H 0.405312 0.121038 0.35224 0.09 1 4
H(25) H 0.412189 0.286768 0.363949 0.095 1 4
H(26) H 0.611563 0.364857 0.456229 0.072 1 4

loop_
_geom_angle_atom_site_label_1
_geom_angle_atom_site_label_2
_geom_angle_atom_site_label_3
_geom_angle
_geom_angle_site_symmetry_1
_geom_angle_site_symmetry_2
_geom_angle_site_symmetry_3
_geom_angle_publ_flag
S(1) P(1) C(2) 113.629(8) 1_555 1_555 1_555 yes
S(1) P(1) C(8) 114.138(8) 1_555 1_555 1_555 yes
S(1) P(1) C(14) 113.671(8) 1_555 1_555 1_555 yes
C(2) P(1) C(8) 106.663(9) 1_555 1_555 1_555 yes
C(2) P(1) C(14) 109.598(9) 1_555 1_555 1_555 yes
C(8) P(1) C(14) 97.871(9) 1_555 1_555 1_555 yes
C(2) C(1) C(3) 119.313(16) 1_555 1_555 3_667 yes
C(2) C(1) C(7) 122.948(18) 1_555 1_555 3_667 yes
C(3) C(1) C(7) 117.676(18) 3_667 1_555 3_667 yes
P(1) C(2) C(1) 121.612(13) 1_555 1_555 1_555 yes
P(1) C(2) C(3) 118.216(13) 1_555 1_555 1_555 yes
C(1) C(2) C(3) 120.128(17) 1_555 1_555 1_555 yes
C(1) C(3) C(2) 120.013(17) 3_667 1_555 1_555 yes
C(1) C(3) C(4) 117.777(18) 3_667 1_555 1_555 yes
C(2) C(3) C(4) 122.155(18) 1_555 1_555 1_555 yes
C(3) C(4) C(5) 121.34(4) 1_555 1_555 1_555 yes
C(3) C(4) H(4) 118.36(2) 1_555 1_555 1_555 yes
C(5) C(4) H(4) 120.23(4) 1_555 1_555 1_555 yes
C(4) C(5) C(6) 120.25(6) 1_555 1_555 1_555 yes
C(4) C(5) H(5) 119.27(8) 1_555 1_555 1_555 yes
C(6) C(5) H(5) 120.48(8) 1_555 1_555 1_555 yes
C(5) C(6) C(7) 119.69(6) 1_555 1_555 1_555 yes
C(5) C(6) H(6) 119.83(8) 1_555 1_555 1_555 yes
C(7) C(6) H(6) 120.47(8) 1_555 1_555 1_555 yes
C(1) C(7) C(6) 121.62(4) 3_667 1_555 1_555 yes
C(1) C(7) H(7) 118.18(2) 3_667 1_555 1_555 yes
C(6) C(7) H(7) 120.16(4) 1_555 1_555 1_555 yes
P(1) C(8) C(9) 117.83(2) 1_555 1_555 1_555 yes
P(1) C(8) C(13) 121.698(13) 1_555 1_555 1_555 yes
C(9) C(8) C(13) 119.93(2) 1_555 1_555 1_555 yes
C(8) C(9) C(10) 119.79(4) 1_555 1_555 1_555 yes
C(8) C(9) H(9) 119.32(4) 1_555 1_555 1_555 yes
C(10) C(9) H(9) 120.89(4) 1_555 1_555 1_555 yes
C(9) C(10) C(11) 120.12(4) 1_555 1_555 1_555 yes
C(9) C(10) H(10) 119.32(5) 1_555 1_555 1_555 yes
C(11) C(10) H(10) 120.56(4) 1_555 1_555 1_555 yes
C(10) C(11) C(12) 120.23(4) 1_555 1_555 1_555 yes
C(10) C(11) H(11) 120.24(4) 1_555 1_555 1_555 yes
C(12) C(11) H(11) 119.52(4) 1_555 1_555 1_555 yes
C(11) C(12) C(13) 120.07(4) 1_555 1_555 1_555 yes
C(11) C(12) H(12) 120.27(4) 1_555 1_555 1_555 yes
C(13) C(12) H(12) 119.65(4) 1_555 1_555 1_555 yes
C(8) C(13) C(12) 119.86(3) 1_555 1_555 1_555 yes
C(8) C(13) H(13) 121.039(16) 1_555 1_555 1_555 yes
C(12) C(13) H(13) 119.09(3) 1_555 1_555 1_555 yes
P(1) C(14) C(15) 118.092(15) 1_555 1_555 1_555 yes
P(1) C(14) C(19) 121.500(13) 1_555 1_555 1_555 yes
C(15) C(14) C(19) 119.962(18) 1_555 1_555 1_555 yes
C(14) C(15) C(16) 119.84(3) 1_555 1_555 1_555 yes
C(14) C(15) H(15) 118.557(19) 1_555 1_555 1_555 yes
C(16) C(15) H(15) 121.59(3) 1_555 1_555 1_555 yes
C(15) C(16) C(17) 120.23(4) 1_555 1_555 1_555 yes
C(15) C(16) H(16) 120.35(5) 1_555 1_555 1_555 yes
C(17) C(16) H(16) 119.42(4) 1_555 1_555 1_555 yes
C(16) C(17) C(18) 120.01(4) 1_555 1_555 1_555 yes
C(16) C(17) H(17) 119.43(4) 1_555 1_555 1_555 yes
C(18) C(17) H(17) 120.55(4) 1_555 1_555 1_555 yes
C(17) C(18) C(19) 120.19(4) 1_555 1_555 1_555 yes
C(17) C(18) H(18) 119.97(4) 1_555 1_555 1_555 yes
C(19) C(18) H(18) 119.84(4) 1_555 1_555 1_555 yes
C(14) C(19) C(18) 119.78(3) 1_555 1_555 1_555 yes
C(14) C(19) H(19) 120.932(16) 1_555 1_555 1_555 yes
C(18) C(19) H(19) 119.28(3) 1_555 1_555 1_555 yes
C(21) C(20) H(20A) 109.81(9) 1_555 1_555 1_555 yes
C(21) C(20) H(20B) 111.89(8) 1_555 1_555 1_555 yes
C(21) C(20) H(20C) 109.74(8) 1_555 1_555 1_555 yes
H(20A) C(20) H(20B) 110.78(9) 1_555 1_555 1_555 yes
H(20A) C(20) H(20C) 108.82(8) 1_555 1_555 1_555 yes
H(20B) C(20) H(20C) 105.70(8) 1_555 1_555 1_555 yes
C(20) C(21) C(22) 120.86(9) 1_555 1_555 1_555 yes
C(20) C(21) C(26) 120.72(10) 1_555 1_555 1_555 yes
C(22) C(21) C(26) 118.40(15) 1_555 1_555 1_555 yes
C(21) C(22) C(23) 121.11(11) 1_555 1_555 1_555 yes
C(21) C(22) H(22) 119.24(11) 1_555 1_555 1_555 yes
C(23) C(22) H(22) 119.63(11) 1_555 1_555 1_555 yes
C(22) C(23) C(24) 119.81(7) 1_555 1_555 1_555 yes
C(22) C(23) H(23) 119.04(9) 1_555 1_555 1_555 yes
C(24) C(23) H(23) 121.05(7) 1_555 1_555 1_555 yes
C(23) C(24) C(25) 119.62(6) 1_555 1_555 1_555 yes
C(23) C(24) H(24) 119.04(7) 1_555 1_555 1_555 yes
C(25) C(24) H(24) 121.31(7) 1_555 1_555 1_555 yes
C(24) C(25) C(26) 120.86(8) 1_555 1_555 1_555 yes
C(24) C(25) H(25) 118.48(9) 1_555 1_555 1_555 yes
C(26) C(25) H(25) 120.63(11) 1_555 1_555 1_555 yes
C(21) C(26) C(25) 120.19(12) 1_555 1_555 1_555 yes
C(21) C(26) H(26) 119.17(12) 1_555 1_555 1_555 yes
C(25) C(26) H(26) 120.64(11) 1_555 1_555 1_555 yes

loop_
_geom_bond_atom_site_label_1
_geom_bond_atom_site_label_2
_geom_bond_distance
_geom_bond_site_symmetry_1
_geom_bond_site_symmetry_2
_geom_bond_publ_flag
S(1) P(1) 1.95033(19) 1_555 1_555 yes
P(1) C(2) 1.8284(2) 1_555 1_555 yes
P(1) C(8) 1.8225(2) 1_555 1_555 yes
P(1) C(14) 1.8189(2) 1_555 1_555 yes
C(1) C(2) 1.4161(2) 1_555 1_555 yes
C(1) C(3) 1.4392(3) 1_555 3_667 yes
C(1) C(7) 1.4342(3) 1_555 3_667 yes
C(2) C(3) 1.4154(2) 1_555 1_555 yes
C(3) C(4) 1.4340(3) 1_555 1_555 yes
C(4) C(5) 1.3645(8) 1_555 1_555 yes
C(4) H(4) 1.0823(2) 1_555 1_555 yes
C(5) C(6) 1.4208(12) 1_555 1_555 yes
C(5) H(5) 1.0822(7) 1_555 1_555 yes
C(6) C(7) 1.3652(8) 1_555 1_555 yes
C(6) H(6) 1.0822(7) 1_555 1_555 yes
C(7) H(7) 1.0823(2) 1_555 1_555 yes
C(8) C(9) 1.3947(4) 1_555 1_555 yes
C(8) C(13) 1.3983(2) 1_555 1_555 yes
C(9) C(10) 1.3954(6) 1_555 1_555 yes
C(9) H(9) 1.0823(4) 1_555 1_555 yes
C(10) C(11) 1.3861(7) 1_555 1_555 yes
C(10) H(10) 1.0822(5) 1_555 1_555 yes
C(11) C(12) 1.3909(6) 1_555 1_555 yes
C(11) H(11) 1.0822(5) 1_555 1_555 yes
C(12) C(13) 1.3907(4) 1_555 1_555 yes
C(12) H(12) 1.0822(5) 1_555 1_555 yes
C(13) H(13) 1.08226(18) 1_555 1_555 yes
C(14) C(15) 1.3895(2) 1_555 1_555 yes
C(14) C(19) 1.3981(2) 1_555 1_555 yes
C(15) C(16) 1.3924(5) 1_555 1_555 yes
C(15) H(15) 1.0823(2) 1_555 1_555 yes
C(16) C(17) 1.3852(7) 1_555 1_555 yes
C(16) H(16) 1.0822(5) 1_555 1_555 yes
C(17) C(18) 1.3899(6) 1_555 1_555 yes
C(17) H(17) 1.0822(5) 1_555 1_555 yes
C(18) C(19) 1.3881(4) 1_555 1_555 yes
C(18) H(18) 1.0822(5) 1_555 1_555 yes
C(19) H(19) 1.08225(19) 1_555 1_555 yes
C(20) C(21) 1.4888(18) 1_555 1_555 yes
C(20) H(20A) 1.0897(8) 1_555 1_555 yes
C(20) H(20B) 1.0897(7) 1_555 1_555 yes
C(20) H(20C) 1.0897(7) 1_555 1_555 yes
C(21) C(22) 1.3920(17) 1_555 1_555 yes
C(21) C(26) 1.3958(16) 1_555 1_555 yes
C(22) C(23) 1.3898(16) 1_555 1_555 yes
C(22) H(22) 1.0823(11) 1_555 1_555 yes
C(23) C(24) 1.3841(14) 1_555 1_555 yes
C(23) H(23) 1.0823(11) 1_555 1_555 yes
C(24) C(25) 1.3780(15) 1_555 1_555 yes
C(24) H(24) 1.0822(11) 1_555 1_555 yes
C(25) C(26) 1.3883(17) 1_555 1_555 yes
C(25) H(25) 1.0822(11) 1_555 1_555 yes
C(26) H(26) 1.0822(12) 1_555 1_555 yes

loop_
_atom_site_anharm_gc_c_label
_atom_site_anharm_gc_c_111
_atom_site_anharm_gc_c_222
_atom_site_anharm_gc_c_333
_atom_site_anharm_gc_c_112
_atom_site_anharm_gc_c_122
_atom_site_anharm_gc_c_113
_atom_site_anharm_gc_c_133
_atom_site_anharm_gc_c_223
_atom_site_anharm_gc_c_233
_atom_site_anharm_gc_c_123
S(1) 0.000018(13) -0.000013(5) 0.000085(7) 0.000003(5) 0.000029(4) 0.000033(6) 0.000074(5) 0.000045(3) 0.000027(4) -0.000011(3)
P(1) 0.000013(9) 0.000009(3) -0.000018(5) 0.000014(3) 0.000003(2) 0.000000(4) -0.000003(3) -0.000002(2) 0.000015(2) 0.0000100(19)
C(5) 0.00015(5) -0.000020(14) 0.00011(3) 0.000026(16) -0.000010(11) 0.00006(2) -0.000089(14) 0.000006(9) -0.000007(10) 0.000037(8)
C(6) -0.00001(4) -0.000017(13) 0.00008(3) -0.000016(15) -0.000031(10) 0.00003(2) -0.000109(15) 0.000030(9) -0.000023(10) 0.000049(9)
C(9) 0.00063(5) -0.000051(14) -0.000054(16) 0.000068(18) 0.000093(12) 0.00013(2) -0.000020(13) 0.000025(8) -0.000003(8) 0.000026(9)
C(10) 0.00085(7) 0.000049(17) 0.000079(18) 0.00025(2) 0.000134(16) -0.00008(2) -0.000099(15) 0.000033(10) 0.000001(9) 0.000005(11)
C(11) 0.00074(5) 0.000089(14) 0.00015(2) 0.00022(2) 0.000163(13) -0.00034(2) 0.000025(16) -0.000032(10) 0.000042(11) -0.000119(11)
C(12) -0.00002(4) 0.000061(13) 0.00002(2) 0.000042(15) 0.000046(10) -0.000161(17) 0.000053(14) -0.000060(9) 0.000073(11) -0.000049(9)
C(16) -0.00110(10) 0.000058(15) 0.00002(3) -0.00002(3) 0.000010(17) -0.00030(4) -0.00017(3) 0.000003(11) 0.000021(13) 0.000051(16)
C(17) -0.00088(8) 0.000080(13) 0.00007(2) 0.00011(2) 0.000082(13) -0.00025(3) -0.000085(19) 0.000015(8) 0.000019(11) -0.000019(12)
C(18) -0.00022(4) 0.000028(11) -0.00016(2) 0.000053(16) 0.000008(10) -0.000093(19) 0.000085(15) 0.000019(8) 0.000025(10) -0.000021(9)
C(20) -0.00147(10) -0.00013(4) -0.00093(5) 0.00083(3) -0.00060(3) -0.00101(4) -0.00078(4) -0.00019(2) 0.00032(2) 0.00066(2)
C(21) -0.00027(9) 0.00002(4) -0.00005(3) 0.00018(3) -0.00001(2) -0.00025(3) -0.00009(3) -0.000037(15) 0.000076(16) 0.000121(15)
C(22) -0.00067(9) 0.00005(4) 0.00016(3) 0.00001(3) 0.00000(2) 0.00003(4) 0.00013(3) 0.000067(17) 0.00014(2) 0.000160(17)
C(23) -0.00081(11) -0.00013(4) 0.00046(4) -0.00001(5) 0.00007(3) 0.00010(5) 0.00037(4) 0.00027(2) -0.00007(3) -0.00002(3)
C(24) 0.00059(9) -0.00069(7) 0.00072(5) 0.00011(4) 0.00005(4) 0.00001(4) 0.00022(3) 0.00086(4) -0.00053(3) -0.00004(3)
C(25) 0.00020(8) -0.00130(8) 0.00048(4) -0.00038(4) -0.00035(4) -0.00015(4) 0.00003(3) 0.00045(3) -0.00046(3) 0.00043(3)
C(26) -0.00096(10) -0.00001(4) -0.00006(4) -0.00013(4) -0.00023(3) -0.00061(4) -0.00021(3) -0.00011(2) -0.00011(2) 0.000131(19)

loop_
_atom_site_anharm_gc_d_label
_atom_site_anharm_gc_d_1111
_atom_site_anharm_gc_d_2222
_atom_site_anharm_gc_d_3333
_atom_site_anharm_gc_d_1112
_atom_site_anharm_gc_d_1222
_atom_site_anharm_gc_d_1113
_atom_site_anharm_gc_d_1333
_atom_site_anharm_gc_d_2223
_atom_site_anharm_gc_d_2333
_atom_site_anharm_gc_d_1122
_atom_site_anharm_gc_d_1133
_atom_site_anharm_gc_d_2233
_atom_site_anharm_gc_d_1123
_atom_site_anharm_gc_d_1223
_atom_site_anharm_gc_d_1233
S(1) 0.000013(8) 0.000022(2) 0.000002(4) 0.000011(3) -0.0000041(17) -0.000033(4) -0.000008(3) 0.0000029(14) 0.0000004(18) 0.0000044(17) -0.000014(3) 0.0000040(12) 0.0000033(15) 0.0000008(11) 0.0000020(13)
P(1) 0.000010(6) 0.0000240(14) 0.000007(2) -0.000003(2) -0.0000028(10) -0.000016(2) -0.0000072(13) 0.0000004(8) -0.0000009(10) 0.0000075(10) -0.0000045(14) 0.0000065(7) 0.0000017(9) 0.0000023(5) -0.0000002(7)

_cod_database_fobs_code 2108412
